data_1528133
loop_
_publ_author_name
'Tillard-Charbonnel, M.'
'Belin, C.'

_publ_section_title
;
 Synthesis and crystal structure determination of the new intermetallic
 phase Li13 Cu6 Ga21
;
_journal_name_full 'Journal of Solid State Chemistry'
_journal_page_first 270
_journal_page_last 278
_journal_volume 90
_journal_year 1991
_chemical_formula_sum 'Cu6 Ga21 Li13'
_space_group_IT_number 204
_symmetry_space_group_name_Hall '-I 2 2 3'
_symmetry_space_group_name_H-M 'I m -3'
_cell_angle_alpha 90
_cell_angle_beta 90
_cell_angle_gamma 90
_cell_formula_units_Z 4
_cell_length_a 13.568
_cell_length_b 13.568
_cell_length_c 13.568
_cell_volume 2497.742
_citation_journal_id_ASTM JSSCBI
_cod_data_source_file Tillard-Charbonnel_JSSCBI_1991_395.cif
_cod_data_source_block Cu6Ga21Li13
_cod_original_cell_volume 2497.741
_cod_database_code 1528133

loop_
_symmetry_equiv_pos_as_xyz
x,y,z
-x,-y,z
x,-y,-z
-x,y,-z
z,x,y
-z,-x,y
z,-x,-y
-z,x,-y
y,z,x
y,-z,-x
-y,z,-x
-y,-z,x
-x,-y,-z
x,y,-z
-x,y,z
x,-y,z
-z,-x,-y
z,x,-y
-z,x,y
z,-x,y
-y,-z,-x
-y,z,x
y,-z,x
y,z,-x
x+1/2,y+1/2,z+1/2
-x+1/2,-y+1/2,z+1/2
x+1/2,-y+1/2,-z+1/2
-x+1/2,y+1/2,-z+1/2
z+1/2,x+1/2,y+1/2
-z+1/2,-x+1/2,y+1/2
z+1/2,-x+1/2,-y+1/2
-z+1/2,x+1/2,-y+1/2
y+1/2,z+1/2,x+1/2
y+1/2,-z+1/2,-x+1/2
-y+1/2,z+1/2,-x+1/2
-y+1/2,-z+1/2,x+1/2
-x+1/2,-y+1/2,-z+1/2
x+1/2,y+1/2,-z+1/2
-x+1/2,y+1/2,z+1/2
x+1/2,-y+1/2,z+1/2
-z+1/2,-x+1/2,-y+1/2
z+1/2,x+1/2,-y+1/2
-z+1/2,x+1/2,y+1/2
z+1/2,-x+1/2,y+1/2
-y+1/2,-z+1/2,-x+1/2
-y+1/2,z+1/2,x+1/2
y+1/2,-z+1/2,x+1/2
y+1/2,z+1/2,-x+1/2

loop_
_atom_site_label
_atom_site_type_symbol
_atom_site_fract_x
_atom_site_fract_y
_atom_site_fract_z
_atom_site_occupancy
_atom_site_U_iso_or_equiv
Ga2 Ga 0.0956 0.1565 0 1 0.0
Ga1 Ga 0.5932 0 0.5 1 0.0
Cu1 Cu 0.1779 0.3144 0 1 0.0
Li2 Li 0.314 0.314 0.314 1 0.0
Li3 Li 0.884 0 0.303 1 0.0
Li1 Li 0.5 0 0.706 1 0.0
Ga3 Ga 0.1903 0.4055 0.1581 1 0.0
